data_7106186
loop_
_publ_author_name
'Qing-Yuan Yang'
'Kang Li'
'Jian Luo'
'Mei Pan'
'Cheng-Yong Su'

_publ_section_title
;
 A simple topological identification method for highly (3,12)-connected 3D
 MOFs showing anion exchange and luminescent propertie
;
_journal_name_full Chem.Commun.
_journal_page_first 4234
_journal_paper_doi 10.1039/c0cc05464j
_journal_volume 47
_journal_year 2011
_chemical_formula_sum 'C60 H70 Eu F9 N6 O21 S3'
_chemical_formula_weight 1630.36
_chemical_name_systematic
;
?
;
_space_group_IT_number 2
_symmetry_cell_setting triclinic
_symmetry_space_group_name_Hall '-P 1'
_symmetry_space_group_name_H-M 'P -1'
_atom_sites_solution_hydrogens geom
_atom_sites_solution_primary direct
_atom_sites_solution_secondary difmap
_audit_creation_method SHELXL-97
_cell_angle_alpha 118.444(5)
_cell_angle_beta 103.191(5)
_cell_angle_gamma 96.751(4)
_cell_formula_units_Z 2
_cell_length_a 14.9443(7)
_cell_length_b 17.1237(9)
_cell_length_c 17.3069(9)
_cell_measurement_reflns_used 14227
_cell_measurement_temperature 293(2)
_cell_measurement_theta_max 26
_cell_measurement_theta_min 2.76
_cell_volume 3656.7(4)
_computing_structure_refinement 'SHELXL-97 (Sheldrick, 1997)'
_computing_structure_solution 'SHELXS-97 (Sheldrick, 1990)'
_diffrn_ambient_temperature 293(2)
_diffrn_measured_fraction_theta_full 0.988
_diffrn_measured_fraction_theta_max 0.988
_diffrn_measurement_device_type Germini
_diffrn_measurement_method '\w scan'
_diffrn_radiation_monochromator graphite
_diffrn_radiation_source 'fine-focus sealed tube'
_diffrn_radiation_type MoK\a
_diffrn_radiation_wavelength 0.71073
_diffrn_reflns_av_R_equivalents 0.0500
_diffrn_reflns_av_sigmaI/netI 0.1338
_diffrn_reflns_limit_h_max 18
_diffrn_reflns_limit_h_min -18
_diffrn_reflns_limit_k_max 21
_diffrn_reflns_limit_k_min -20
_diffrn_reflns_limit_l_max 21
_diffrn_reflns_limit_l_min -14
_diffrn_reflns_number 21952
_diffrn_reflns_theta_full 26.00
_diffrn_reflns_theta_max 26.00
_diffrn_reflns_theta_min 2.76
_exptl_absorpt_coefficient_mu 1.039
_exptl_absorpt_correction_T_max 0.9032
_exptl_absorpt_correction_T_min 0.7457
_exptl_absorpt_correction_type multi-scan
_exptl_crystal_colour colorless
_exptl_crystal_density_diffrn 1.481
_exptl_crystal_density_method 'not measured'
_exptl_crystal_description block
_exptl_crystal_F_000 1664
_exptl_crystal_size_max 0.30
_exptl_crystal_size_mid 0.20
_exptl_crystal_size_min 0.10
_refine_diff_density_max 3.819
_refine_diff_density_min -2.028
_refine_diff_density_rms 0.216
_refine_ls_extinction_method none
_refine_ls_goodness_of_fit_ref 1.075
_refine_ls_hydrogen_treatment constr
_refine_ls_matrix_type full
_refine_ls_number_parameters 962
_refine_ls_number_reflns 14207
_refine_ls_number_restraints 334
_refine_ls_restrained_S_all 1.081
_refine_ls_R_factor_all 0.1179
_refine_ls_R_factor_gt 0.0874
_refine_ls_shift/su_max 0.003
_refine_ls_shift/su_mean 0.000
_refine_ls_structure_factor_coef Fsqd
_refine_ls_weighting_details 'calc w=1/[\s^2^(Fo^2^)+(0.1000P)^2^+28.7978P] where P=(Fo^2^+2Fc^2^)/3'
_refine_ls_weighting_scheme calc
_refine_ls_wR_factor_gt 0.2262
_refine_ls_wR_factor_ref 0.2355
_reflns_number_gt 9860
_reflns_number_total 14207
_reflns_threshold_expression >2sigma(I)
_cod_data_source_file c0cc05464j.txt
_cod_data_source_block 1
_cod_original_cell_volume 3656.7(3)
_cod_original_sg_symbol_H-M P-1
_cod_database_code 7106186

loop_
_symmetry_equiv_pos_as_xyz
'x, y, z'
'-x, -y, -z'

loop_
_atom_site_label
_atom_site_type_symbol
_atom_site_fract_x
_atom_site_fract_y
_atom_site_fract_z
_atom_site_U_iso_or_equiv
_atom_site_adp_type
_atom_site_occupancy
_atom_site_symmetry_multiplicity
_atom_site_calc_flag
_atom_site_refinement_flags
_atom_site_disorder_assembly
_atom_site_disorder_group
Eu1 Eu 0.11967(3) 0.04191(3) 0.10828(3) 0.01728(15) Uani 1 1 d . . .
O1 O 0.2099(5) 0.1778(5) 0.1355(5) 0.0296(16) Uani 1 1 d . . .
O2 O 0.9455(5) 0.8570(5) 0.7887(5) 0.0378(19) Uani 1 1 d . . .
O3 O 0.8301(6) 0.0672(5) 0.0004(5) 0.0399(19) Uani 1 1 d . . .
O4 O 0.0448(4) 0.0513(4) -0.0255(4) 0.0205(14) Uani 1 1 d . . .
O5 O 0.0918(5) -0.0481(5) -0.8292(5) 0.0290(16) Uani 1 1 d . . .
O6 O 0.7290(5) -0.0588(5) -0.2022(6) 0.045(2) Uani 1 1 d . . .
N1 N 0.4402(6) 0.4023(6) 0.2815(6) 0.0290(19) Uani 1 1 d . . .
N2 N 0.8672(5) 0.5829(5) 0.5961(5) 0.0235(18) Uani 1 1 d . . .
N3 N 0.7984(6) 0.3243(6) 0.1495(5) 0.030(2) Uani 1 1 d . . .
N4 N 0.1839(6) 0.1546(6) -0.1490(6) 0.0253(18) Uani 1 1 d . . .
N5 N 0.1451(6) -0.0680(6) -0.5994(6) 0.0270(19) Uani 1 1 d . . .
N6 N 0.5542(6) 0.0753(6) -0.2814(6) 0.033(2) Uani 1 1 d . . .
C1 C 0.4309(9) 0.2182(10) -0.1637(9) 0.057(4) Uani 1 1 d . . .
H1A H 0.4943 0.2194 -0.1667 0.086 Uiso 1 1 calc R . .
H1B H 0.4238 0.2041 -0.1176 0.086 Uiso 1 1 calc R . .
H1C H 0.4196 0.2774 -0.1472 0.086 Uiso 1 1 calc R . .
C2 C 0.3608(8) -0.0282(8) -0.4995(8) 0.039(3) Uani 1 1 d . . .
H2A H 0.4286 -0.0062 -0.4819 0.058 Uiso 1 1 calc R . .
H2B H 0.3300 -0.0203 -0.5495 0.058 Uiso 1 1 calc R . .
H2C H 0.3444 -0.0924 -0.5195 0.058 Uiso 1 1 calc R . .
C3 C 0.0905(7) 0.0399(8) -0.3736(7) 0.032(2) Uani 1 1 d . . .
H3A H 0.0591 0.0417 -0.4275 0.048 Uiso 1 1 calc R . .
H3B H 0.0789 0.0865 -0.3204 0.048 Uiso 1 1 calc R . .
H3C H 0.0662 -0.0195 -0.3830 0.048 Uiso 1 1 calc R . .
C4 C 0.3924(7) 0.0961(7) -0.3312(7) 0.026(2) Uani 1 1 d . . .
C5 C 0.3286(7) 0.0251(7) -0.4180(7) 0.026(2) Uani 1 1 d . . .
C6 C 0.2305(7) 0.0035(7) -0.4289(7) 0.026(2) Uani 1 1 d . . .
C7 C 0.1976(7) 0.0575(7) -0.3576(7) 0.025(2) Uani 1 1 d . . .
C8 C 0.2601(7) 0.1294(7) -0.2721(7) 0.026(2) Uani 1 1 d . . .
C9 C 0.3589(7) 0.1447(8) -0.2584(7) 0.033(2) Uani 1 1 d . . .
C10 C 0.4974(7) 0.1213(8) -0.3188(8) 0.032(2) Uani 1 1 d . . .
H10A H 0.5043 0.1058 -0.3784 0.038 Uiso 1 1 calc R . .
H10B H 0.5229 0.1874 -0.2773 0.038 Uiso 1 1 calc R . .
C11 C 0.6430(7) 0.1226(8) -0.2173(7) 0.034(2) Uani 1 1 d . . .
H11A H 0.6636 0.1854 -0.1934 0.041 Uiso 1 1 calc R . .
C12 C 0.7023(7) 0.0812(7) -0.1869(7) 0.033(2) Uani 1 1 d . . .
H12A H 0.7608 0.1163 -0.1407 0.039 Uiso 1 1 calc R . .
C13 C 0.6745(8) -0.0168(8) -0.2263(8) 0.038(3) Uani 1 1 d . . .
C14 C 0.5835(9) -0.0618(9) -0.2907(11) 0.067(5) Uani 1 1 d . . .
H14A H 0.5604 -0.1248 -0.3168 0.080 Uiso 1 1 calc R . .
C15 C 0.5267(9) -0.0149(9) -0.3167(10) 0.059(4) Uani 1 1 d . . .
H15A H 0.4666 -0.0477 -0.3607 0.070 Uiso 1 1 calc R . .
C16 C 0.1650(7) -0.0796(7) -0.5176(7) 0.029(2) Uani 1 1 d . . .
H16A H 0.1928 -0.1311 -0.5311 0.034 Uiso 1 1 calc R . .
H16B H 0.1051 -0.0948 -0.5086 0.034 Uiso 1 1 calc R . .
C17 C 0.1473(7) 0.0137(7) -0.5921(7) 0.028(2) Uani 1 1 d . . .
H17A H 0.1613 0.0659 -0.5336 0.033 Uiso 1 1 calc R . .
C18 C 0.1294(7) 0.0224(7) -0.6684(7) 0.029(2) Uani 1 1 d . . .
H18A H 0.1332 0.0804 -0.6606 0.034 Uiso 1 1 calc R . .
C19 C 0.1055(6) -0.0538(7) -0.7571(7) 0.024(2) Uani 1 1 d . . .
C20 C 0.1004(8) -0.1408(8) -0.7633(7) 0.033(2) Uani 1 1 d . . .
H20A H 0.0825 -0.1947 -0.8212 0.040 Uiso 1 1 calc R . .
C21 C 0.1216(7) -0.1445(7) -0.6852(7) 0.028(2) Uani 1 1 d . . .
H21A H 0.1201 -0.2013 -0.6903 0.033 Uiso 1 1 calc R . .
C22 C 0.2241(8) 0.1942(7) -0.1971(8) 0.033(2) Uani 1 1 d . . .
H22A H 0.2763 0.2480 -0.1513 0.040 Uiso 1 1 calc R . .
H22B H 0.1754 0.2145 -0.2249 0.040 Uiso 1 1 calc R . .
C23 C 0.1429(7) 0.2070(7) -0.0866(7) 0.029(2) Uani 1 1 d . . .
H23A H 0.1445 0.2665 -0.0741 0.035 Uiso 1 1 calc R . .
C24 C 0.1006(7) 0.1760(7) -0.0431(7) 0.028(2) Uani 1 1 d . . .
H24A H 0.0763 0.2149 0.0015 0.034 Uiso 1 1 calc R . .
C25 C 0.0922(7) 0.0847(7) -0.0642(6) 0.021(2) Uani 1 1 d . . .
C26 C 0.1391(7) 0.0336(7) -0.1243(6) 0.026(2) Uani 1 1 d . . .
H26A H 0.1398 -0.0255 -0.1370 0.032 Uiso 1 1 calc R . .
C27 C 0.1836(7) 0.0705(7) -0.1642(7) 0.030(2) Uani 1 1 d . . .
H27A H 0.2151 0.0359 -0.2036 0.036 Uiso 1 1 calc R . .
C28 C 0.6412(8) 0.5092(9) 0.5088(8) 0.043(3) Uani 1 1 d . . .
H28A H 0.6544 0.5751 0.5441 0.065 Uiso 1 1 calc R . .
H28B H 0.6737 0.4884 0.5472 0.065 Uiso 1 1 calc R . .
H28C H 0.5738 0.4825 0.4880 0.065 Uiso 1 1 calc R . .
C29 C 0.5859(8) 0.4224(8) 0.1743(7) 0.037(3) Uani 1 1 d . . .
H29A H 0.5243 0.4292 0.1793 0.056 Uiso 1 1 calc R . .
H29B H 0.5796 0.3610 0.1255 0.056 Uiso 1 1 calc R . .
H29C H 0.6129 0.4659 0.1603 0.056 Uiso 1 1 calc R . .
C30 C 0.9048(7) 0.4379(8) 0.3694(8) 0.040(3) Uani 1 1 d . . .
H30A H 0.9485 0.4945 0.4208 0.060 Uiso 1 1 calc R . .
H30B H 0.9178 0.4251 0.3133 0.060 Uiso 1 1 calc R . .
H30C H 0.9122 0.3886 0.3802 0.060 Uiso 1 1 calc R . .
C31 C 0.6751(7) 0.4802(7) 0.4261(7) 0.029(2) Uani 1 1 d . . .
C32 C 0.6179(7) 0.4657(6) 0.3420(7) 0.027(2) Uani 1 1 d . . .
C33 C 0.6509(7) 0.4401(7) 0.2660(7) 0.027(2) Uani 1 1 d . . .
C34 C 0.7448(7) 0.4339(6) 0.2756(7) 0.026(2) Uani 1 1 d . . .
C35 C 0.8038(7) 0.4465(7) 0.3599(7) 0.029(2) Uani 1 1 d . . .
C36 C 0.7680(7) 0.4677(6) 0.4330(7) 0.026(2) Uani 1 1 d . . .
C37 C 0.5209(7) 0.4853(7) 0.3352(7) 0.029(2) Uani 1 1 d . . .
H37A H 0.5179 0.5215 0.3975 0.035 Uiso 1 1 calc R . .
H37B H 0.5143 0.5222 0.3068 0.035 Uiso 1 1 calc R . .
C38 C 0.3585(8) 0.4020(8) 0.2262(8) 0.036(3) Uani 1 1 d . . .
H38A H 0.3556 0.4539 0.2221 0.043 Uiso 1 1 calc R . .
C39 C 0.2817(8) 0.3281(8) 0.1771(8) 0.041(3) Uani 1 1 d . . .
H39A H 0.2278 0.3296 0.1388 0.049 Uiso 1 1 calc R . .
C40 C 0.2821(7) 0.2494(7) 0.1831(7) 0.027(2) Uani 1 1 d . . .
C41 C 0.3645(8) 0.2537(8) 0.2439(10) 0.048(3) Uani 1 1 d . . .
H41A H 0.3672 0.2046 0.2530 0.058 Uiso 1 1 calc R . .
C42 C 0.4415(8) 0.3290(8) 0.2904(9) 0.046(3) Uani 1 1 d . . .
H42A H 0.4962 0.3292 0.3292 0.056 Uiso 1 1 calc R . .
C43 C 0.7850(8) 0.4189(7) 0.1996(7) 0.035(3) Uani 1 1 d . . .
H43A H 0.7425 0.4288 0.1555 0.041 Uiso 1 1 calc R . .
H43B H 0.8460 0.4638 0.2258 0.041 Uiso 1 1 calc R . .
C44 C 0.7462(9) 0.2520(8) 0.1450(8) 0.042(3) Uani 1 1 d . . .
H44A H 0.7006 0.2609 0.1749 0.051 Uiso 1 1 calc R . .
C45 C 0.7580(9) 0.1671(8) 0.0985(8) 0.041(3) Uani 1 1 d . . .
H45A H 0.7235 0.1198 0.1007 0.050 Uiso 1 1 calc R . .
C46 C 0.8211(8) 0.1477(8) 0.0463(7) 0.034(3) Uani 1 1 d . . .
C47 C 0.8728(8) 0.2248(8) 0.0506(8) 0.040(3) Uani 1 1 d . . .
H47A H 0.9155 0.2172 0.0176 0.048 Uiso 1 1 calc R . .
C48 C 0.8613(8) 0.3095(9) 0.1019(8) 0.041(3) Uani 1 1 d . . .
H48A H 0.8976 0.3593 0.1047 0.049 Uiso 1 1 calc R . .
C49 C 0.8310(8) 0.4827(7) 0.5235(7) 0.031(2) Uani 1 1 d . . .
H49A H 0.7950 0.4510 0.5451 0.038 Uiso 1 1 calc R . .
H49B H 0.8845 0.4568 0.5132 0.038 Uiso 1 1 calc R . .
C50 C 0.8915(7) 0.6461(7) 0.5736(7) 0.027(2) Uani 1 1 d . . .
H50A H 0.8870 0.6263 0.5122 0.033 Uiso 1 1 calc R . .
C51 C 0.9222(7) 0.7374(7) 0.6378(7) 0.028(2) Uani 1 1 d . . .
H51A H 0.9407 0.7787 0.6203 0.033 Uiso 1 1 calc R . .
C52 C 0.9267(7) 0.7708(7) 0.7306(7) 0.029(2) Uani 1 1 d . . .
C53 C 0.9092(8) 0.7022(7) 0.7540(7) 0.033(3) Uani 1 1 d . . .
H53A H 0.9165 0.7194 0.8152 0.040 Uiso 1 1 calc R . .
C54 C 0.8816(7) 0.6110(7) 0.6858(7) 0.028(2) Uani 1 1 d . . .
H54A H 0.8725 0.5670 0.7023 0.034 Uiso 1 1 calc R . .
C55 C 0.2073(10) 0.3083(9) 0.6445(9) 0.051(3) Uani 1 1 d . . .
O16 O 0.5393(15) 0.1935(15) 0.1306(15) 0.166(7) Uani 1 1 d DU . .
C58 C 0.470(2) 0.124(2) 0.071(2) 0.183(9) Uani 1 1 d DU . .
C59 C 0.431(3) 0.049(2) 0.088(2) 0.210(11) Uani 1 1 d DU . .
H59A H 0.4829 0.0377 0.1219 0.315 Uiso 1 1 calc R . .
H59B H 0.3966 -0.0060 0.0299 0.315 Uiso 1 1 calc R . .
H59C H 0.3891 0.0699 0.1240 0.315 Uiso 1 1 calc R . .
C60 C 0.390(2) 0.133(2) 0.010(2) 0.183(10) Uani 1 1 d DU . .
H60A H 0.4134 0.1774 -0.0041 0.275 Uiso 1 1 calc R . .
H60B H 0.3439 0.1521 0.0409 0.275 Uiso 1 1 calc R . .
H60C H 0.3602 0.0742 -0.0469 0.275 Uiso 1 1 calc R . .
S1 S 0.0783(3) 0.2720(2) 0.6041(2) 0.0519(9) Uani 1 1 d . . .
O7 O 0.0564(8) 0.2541(7) 0.6718(7) 0.069(3) Uani 1 1 d . . .
O8 O 0.0545(8) 0.3512(7) 0.6068(7) 0.068(3) Uani 1 1 d . . .
O9 O 0.0566(7) 0.1930(7) 0.5150(7) 0.066(3) Uani 1 1 d . . .
F1 F 0.2423(7) 0.2389(6) 0.6363(7) 0.082(3) Uani 1 1 d . . .
F2 F 0.2409(7) 0.3752(6) 0.7329(6) 0.089(3) Uani 1 1 d . . .
F3 F 0.2374(6) 0.3400(6) 0.5966(6) 0.068(2) Uani 1 1 d . . .
S2 S 0.5592(5) 0.2921(4) 0.5369(4) 0.0407(14) Uani 0.50 1 d PDU A 1
O10 O 0.6129(11) 0.3832(9) 0.6163(9) 0.041(4) Uani 0.50 1 d PDU A 1
O11 O 0.5230(11) 0.2934(10) 0.4574(9) 0.040(4) Uani 0.50 1 d PDU A 1
O12 O 0.6013(14) 0.2222(13) 0.5321(14) 0.070(5) Uiso 0.50 1 d PDU A 1
C56 C 0.462(2) 0.2665(16) 0.5688(18) 0.067(6) Uani 0.50 1 d PDU A 1
F4 F 0.4136(14) 0.1804(10) 0.5134(12) 0.081(5) Uani 0.50 1 d PDU A 1
F5 F 0.3957(12) 0.3105(11) 0.5513(13) 0.082(5) Uani 0.50 1 d PDU A 1
F6 F 0.4718(16) 0.2895(13) 0.6472(13) 0.094(6) Uani 0.50 1 d PDU A 1
S2' S 0.6990(9) 0.1588(8) 0.3099(7) 0.113(4) Uani 0.50 1 d PDU B 2
O10' O 0.664(2) 0.166(2) 0.3857(19) 0.159(10) Uani 0.50 1 d PDU B 2
O11' O 0.6620(16) 0.2238(15) 0.2998(18) 0.094(7) Uani 0.50 1 d PDU B 2
O12' O 0.6907(11) 0.0705(9) 0.2423(10) 0.039(4) Uani 0.50 1 d PDU B 2
C56' C 0.820(2) 0.198(2) 0.362(2) 0.115(9) Uani 0.50 1 d PDU B 2
F4' F 0.846(2) 0.2815(19) 0.4332(19) 0.172(10) Uani 0.50 1 d PDU B 2
F5' F 0.857(2) 0.210(2) 0.3019(19) 0.160(10) Uani 0.50 1 d PDU B 2
F6' F 0.858(2) 0.150(2) 0.375(2) 0.161(10) Uani 0.50 1 d PDU B 2
S3 S 0.2893(4) 0.6011(3) 0.0481(3) 0.0779(12) Uani 1 1 d U . .
O13 O 0.3432(9) 0.6515(9) 0.0223(9) 0.093(4) Uani 1 1 d U . .
O14 O 0.1923(10) 0.5500(9) -0.0156(10) 0.112(4) Uani 1 1 d U . .
O15 O 0.3016(13) 0.6543(11) 0.1464(10) 0.128(5) Uani 1 1 d U . .
C57 C 0.339(3) 0.508(2) 0.037(2) 0.144(7) Uani 1 1 d U . .
F7 F 0.4309(14) 0.5425(13) 0.0965(14) 0.194(7) Uani 1 1 d U . .
F8 F 0.2960(12) 0.4511(10) 0.0535(11) 0.159(5) Uani 1 1 d U . .
F9 F 0.3388(13) 0.4549(11) -0.0501(13) 0.165(6) Uani 1 1 d U . .
O1W O 0.0801(10) 0.3728(9) 0.8638(9) 0.111(5) Uani 1 1 d U . .
O2W O 0.0387(10) 0.6402(9) 0.0432(9) 0.108(5) Uani 1 1 d U . .
O4W O 0.0941(9) 0.4094(11) 0.1176(10) 0.109(4) Uani 1 1 d U . .
O5W O 0.0746(16) 0.5650(16) 0.2995(15) 0.186(8) Uiso 1 1 d . . .
O3W O 0.228(2) 0.697(2) 0.303(2) 0.128(11) Uiso 0.50 1 d P C 1
O6W O 0.229(3) 0.578(3) 0.240(3) 0.171(15) Uiso 0.50 1 d P D 2

loop_
_atom_site_aniso_label
_atom_site_aniso_U_11
_atom_site_aniso_U_22
_atom_site_aniso_U_33
_atom_site_aniso_U_23
_atom_site_aniso_U_13
_atom_site_aniso_U_12
Eu1 0.0133(2) 0.0193(2) 0.0125(2) 0.00514(17) 0.00163(16) 0.00082(16)
O1 0.021(3) 0.029(4) 0.031(4) 0.013(3) 0.004(3) 0.000(3)
O2 0.043(5) 0.023(4) 0.032(4) 0.002(3) 0.020(4) 0.002(3)
O3 0.049(5) 0.039(5) 0.038(4) 0.017(4) 0.024(4) 0.023(4)
O4 0.016(3) 0.022(3) 0.014(3) 0.006(3) 0.000(3) -0.005(3)
O5 0.023(4) 0.042(4) 0.028(4) 0.024(3) 0.007(3) 0.003(3)
O6 0.023(4) 0.042(5) 0.057(5) 0.031(4) -0.015(4) -0.003(4)
N1 0.022(4) 0.021(4) 0.033(5) 0.006(4) 0.011(4) 0.000(3)
N2 0.022(4) 0.021(4) 0.013(4) -0.001(3) 0.004(3) 0.005(3)
N3 0.030(5) 0.032(5) 0.018(4) 0.005(4) 0.015(4) 0.001(4)
N4 0.022(4) 0.030(5) 0.027(4) 0.016(4) 0.011(4) 0.004(4)
N5 0.024(4) 0.038(5) 0.026(4) 0.022(4) 0.007(4) 0.007(4)
N6 0.018(4) 0.042(6) 0.044(5) 0.027(5) 0.007(4) 0.006(4)
C1 0.036(7) 0.077(10) 0.041(7) 0.020(7) 0.014(6) 0.005(7)
C2 0.037(6) 0.051(8) 0.043(7) 0.029(6) 0.023(6) 0.022(6)
C3 0.020(5) 0.044(7) 0.031(6) 0.017(5) 0.014(4) 0.007(5)
C4 0.018(5) 0.042(6) 0.032(5) 0.026(5) 0.014(4) 0.011(4)
C5 0.025(5) 0.034(6) 0.030(5) 0.022(5) 0.014(4) 0.011(4)
C6 0.022(5) 0.039(6) 0.025(5) 0.023(5) 0.005(4) 0.010(4)
C7 0.017(5) 0.039(6) 0.027(5) 0.023(5) 0.010(4) 0.006(4)
C8 0.021(5) 0.041(6) 0.029(5) 0.025(5) 0.014(4) 0.006(4)
C9 0.023(5) 0.045(7) 0.030(6) 0.025(5) 0.002(4) -0.002(5)
C10 0.019(5) 0.048(7) 0.043(6) 0.032(6) 0.015(5) 0.011(5)
C11 0.022(5) 0.034(6) 0.036(6) 0.012(5) 0.006(5) 0.007(5)
C12 0.024(5) 0.038(6) 0.019(5) 0.005(5) -0.001(4) 0.002(5)
C13 0.026(6) 0.038(7) 0.044(6) 0.022(6) 0.006(5) 0.003(5)
C14 0.034(7) 0.042(8) 0.096(11) 0.041(8) -0.028(7) -0.009(6)
C15 0.032(7) 0.051(8) 0.077(10) 0.040(8) -0.015(7) -0.005(6)
C16 0.031(6) 0.036(6) 0.027(5) 0.023(5) 0.010(4) 0.006(5)
C17 0.027(5) 0.033(6) 0.018(5) 0.013(4) 0.003(4) 0.003(4)
C18 0.030(6) 0.027(6) 0.036(6) 0.018(5) 0.018(5) 0.011(4)
C19 0.008(4) 0.034(6) 0.029(5) 0.021(5) -0.004(4) -0.003(4)
C20 0.033(6) 0.037(6) 0.022(5) 0.014(5) 0.002(5) -0.001(5)
C21 0.030(6) 0.027(6) 0.027(5) 0.017(5) 0.009(4) 0.006(4)
C22 0.042(6) 0.032(6) 0.039(6) 0.024(5) 0.023(5) 0.012(5)
C23 0.022(5) 0.032(6) 0.037(6) 0.020(5) 0.010(5) 0.010(4)
C24 0.031(6) 0.027(6) 0.024(5) 0.012(4) 0.009(4) 0.003(4)
C25 0.020(5) 0.027(5) 0.015(4) 0.010(4) 0.004(4) 0.004(4)
C26 0.034(6) 0.030(6) 0.020(5) 0.014(4) 0.012(4) 0.010(5)
C27 0.033(6) 0.034(6) 0.030(5) 0.017(5) 0.018(5) 0.010(5)
C28 0.027(6) 0.058(8) 0.040(7) 0.016(6) 0.027(5) 0.010(5)
C29 0.027(6) 0.044(7) 0.027(6) 0.013(5) 0.002(5) 0.000(5)
C30 0.024(6) 0.045(7) 0.038(6) 0.010(5) 0.015(5) 0.009(5)
C31 0.026(5) 0.021(5) 0.028(5) 0.005(4) 0.012(4) -0.003(4)
C32 0.022(5) 0.016(5) 0.026(5) -0.002(4) 0.011(4) 0.002(4)
C33 0.022(5) 0.020(5) 0.031(5) 0.010(4) 0.006(4) -0.001(4)
C34 0.023(5) 0.019(5) 0.024(5) 0.001(4) 0.011(4) 0.001(4)
C35 0.025(5) 0.017(5) 0.024(5) -0.003(4) 0.008(4) 0.000(4)
C36 0.021(5) 0.018(5) 0.024(5) 0.003(4) 0.005(4) -0.002(4)
C37 0.020(5) 0.021(5) 0.033(5) 0.004(4) 0.011(4) 0.000(4)
C38 0.030(6) 0.032(6) 0.042(6) 0.020(5) 0.005(5) 0.002(5)
C39 0.025(6) 0.035(7) 0.047(7) 0.022(6) -0.007(5) -0.004(5)
C40 0.018(5) 0.031(6) 0.026(5) 0.014(5) 0.003(4) -0.003(4)
C41 0.034(7) 0.033(7) 0.074(9) 0.034(7) 0.003(6) -0.004(5)
C42 0.027(6) 0.045(7) 0.066(8) 0.038(7) -0.003(6) -0.001(5)
C43 0.039(6) 0.028(6) 0.031(6) 0.008(5) 0.020(5) 0.004(5)
C44 0.045(7) 0.040(7) 0.041(6) 0.014(6) 0.031(6) 0.007(5)
C45 0.048(7) 0.032(6) 0.044(7) 0.013(5) 0.029(6) 0.009(5)
C46 0.030(6) 0.043(7) 0.025(5) 0.010(5) 0.015(5) 0.021(5)
C47 0.032(6) 0.043(7) 0.038(6) 0.014(6) 0.017(5) 0.011(5)
C48 0.030(6) 0.048(7) 0.048(7) 0.022(6) 0.026(6) 0.009(5)
C49 0.035(6) 0.026(6) 0.025(5) 0.007(4) 0.011(5) 0.009(5)
C50 0.031(5) 0.026(5) 0.021(5) 0.009(4) 0.010(4) 0.005(4)
C51 0.029(5) 0.023(5) 0.028(5) 0.010(4) 0.013(4) 0.003(4)
C52 0.015(5) 0.032(6) 0.020(5) 0.003(5) -0.001(4) -0.001(4)
C53 0.032(6) 0.036(6) 0.016(5) 0.004(5) 0.004(4) 0.008(5)
C54 0.031(6) 0.032(6) 0.021(5) 0.012(5) 0.014(4) 0.010(5)
C55 0.066(9) 0.044(8) 0.043(7) 0.029(6) 0.010(7) -0.001(7)
O16 0.137(11) 0.161(12) 0.181(12) 0.067(10) 0.083(10) 0.010(9)
C58 0.176(13) 0.180(13) 0.174(12) 0.076(10) 0.066(11) 0.036(11)
C59 0.196(16) 0.197(17) 0.197(16) 0.070(12) 0.088(13) 0.019(13)
C60 0.174(16) 0.210(16) 0.128(14) 0.064(12) 0.034(12) 0.057(13)
S1 0.066(2) 0.0420(19) 0.0445(18) 0.0229(16) 0.0196(17) -0.0021(16)
O7 0.102(8) 0.055(6) 0.059(6) 0.034(5) 0.038(6) 0.013(6)
O8 0.082(7) 0.073(7) 0.074(7) 0.050(6) 0.039(6) 0.022(6)
O9 0.075(7) 0.050(6) 0.054(6) 0.018(5) 0.021(5) -0.008(5)
F1 0.087(7) 0.072(6) 0.119(8) 0.073(6) 0.037(6) 0.024(5)
F2 0.105(8) 0.071(6) 0.048(5) 0.023(5) -0.004(5) -0.025(5)
F3 0.071(6) 0.065(5) 0.089(6) 0.054(5) 0.037(5) 0.007(4)
S2 0.063(4) 0.022(3) 0.026(3) 0.007(2) 0.000(3) 0.026(3)
O10 0.055(8) 0.025(7) 0.029(7) 0.005(6) 0.003(6) 0.027(6)
O11 0.044(8) 0.039(8) 0.030(7) 0.021(6) 0.001(6) -0.009(6)
C56 0.107(11) 0.050(9) 0.070(9) 0.048(8) 0.039(9) 0.004(8)
F4 0.132(12) 0.034(7) 0.077(9) 0.030(7) 0.044(9) 0.003(8)
F5 0.078(10) 0.053(9) 0.103(10) 0.028(8) 0.051(9) -0.009(7)
F6 0.131(12) 0.075(10) 0.078(10) 0.036(8) 0.055(9) 0.014(9)
S2' 0.142(8) 0.107(7) 0.086(6) 0.064(5) 0.023(6) -0.018(6)
O10' 0.140(14) 0.154(15) 0.132(14) 0.040(11) 0.049(12) 0.014(12)
O11' 0.086(11) 0.069(11) 0.122(12) 0.039(9) 0.040(10) 0.041(9)
O12' 0.057(8) 0.014(6) 0.042(7) 0.003(6) 0.033(7) 0.019(6)
C56' 0.145(13) 0.119(13) 0.124(13) 0.096(10) 0.036(11) 0.044(11)
F4' 0.166(15) 0.168(15) 0.159(15) 0.081(12) 0.027(12) 0.045(13)
F5' 0.153(15) 0.156(14) 0.155(15) 0.077(12) 0.024(12) 0.052(12)
F6' 0.168(15) 0.150(15) 0.142(14) 0.068(12) 0.040(12) 0.017(12)
S3 0.088(3) 0.072(3) 0.059(2) 0.027(2) 0.022(2) 0.008(2)
O13 0.094(8) 0.094(8) 0.089(7) 0.053(6) 0.029(6) -0.002(6)
O14 0.094(8) 0.086(8) 0.116(9) 0.039(7) 0.013(7) -0.006(7)
O15 0.167(10) 0.110(8) 0.086(7) 0.045(7) 0.039(7) 0.004(7)
C57 0.174(11) 0.134(10) 0.146(11) 0.100(9) 0.027(9) 0.042(9)
F7 0.180(12) 0.166(11) 0.210(12) 0.105(9) -0.005(10) 0.058(10)
F8 0.190(11) 0.130(9) 0.159(10) 0.105(8) 0.007(8) 0.011(8)
F9 0.173(11) 0.136(10) 0.173(11) 0.070(9) 0.048(9) 0.065(9)
O1W 0.109(10) 0.093(9) 0.094(9) 0.017(7) 0.056(8) 0.006(7)
O2W 0.120(10) 0.091(9) 0.103(9) 0.032(7) 0.067(8) 0.014(7)
O4W 0.081(8) 0.136(11) 0.107(9) 0.067(8) 0.014(7) 0.035(8)

loop_
_atom_type_symbol
_atom_type_description
_atom_type_scat_dispersion_real
_atom_type_scat_dispersion_imag
_atom_type_scat_source
C C 0.0033 0.0016 'International Tables Vol C Tables 4.2.6.8 and 6.1.1.4'
Eu Eu -0.1578 3.6682 'International Tables Vol C Tables 4.2.6.8 and 6.1.1.4'
F F 0.0171 0.0103 'International Tables Vol C Tables 4.2.6.8 and 6.1.1.4'
O O 0.0106 0.0060 'International Tables Vol C Tables 4.2.6.8 and 6.1.1.4'
S S 0.1246 0.1234 'International Tables Vol C Tables 4.2.6.8 and 6.1.1.4'
N N 0.0061 0.0033 'International Tables Vol C Tables 4.2.6.8 and 6.1.1.4'
H H 0.0000 0.0000 'International Tables Vol C Tables 4.2.6.8 and 6.1.1.4'

loop_
_geom_angle_atom_site_label_1
_geom_angle_atom_site_label_2
_geom_angle_atom_site_label_3
_geom_angle
_geom_angle_site_symmetry_1
_geom_angle_site_symmetry_3
_geom_angle_publ_flag
O3 Eu1 O5 92.2(3) 2_655 1_556 ?
O3 Eu1 O2 174.6(3) 2_655 2_666 ?
O5 Eu1 O2 85.7(3) 1_556 2_666 ?
O3 Eu1 O1 102.3(3) 2_655 . ?
O5 Eu1 O1 145.4(2) 1_556 . ?
O2 Eu1 O1 82.1(2) 2_666 . ?
O3 Eu1 O6 79.6(3) 2_655 2_655 ?
O5 Eu1 O6 74.8(2) 1_556 2_655 ?
O2 Eu1 O6 104.6(3) 2_666 2_655 ?
O1 Eu1 O6 77.1(2) . 2_655 ?
O3 Eu1 O4 80.0(2) 2_655 . ?
O5 Eu1 O4 138.7(2) 1_556 . ?
O2 Eu1 O4 98.2(3) 2_666 . ?
O1 Eu1 O4 75.4(2) . . ?
O6 Eu1 O4 141.2(3) 2_655 . ?
O3 Eu1 O4 90.8(3) 2_655 2 ?
O5 Eu1 O4 73.0(2) 1_556 2 ?
O2 Eu1 O4 83.8(2) 2_666 2 ?
O1 Eu1 O4 136.9(2) . 2 ?
O6 Eu1 O4 145.9(2) 2_655 2 ?
O4 Eu1 O4 66.7(2) . 2 ?
O3 Eu1 Eu1 84.6(2) 2_655 2 ?
O5 Eu1 Eu1 105.79(16) 1_556 2 ?
O2 Eu1 Eu1 91.1(2) 2_666 2 ?
O1 Eu1 Eu1 106.74(17) . 2 ?
O6 Eu1 Eu1 164.2(2) 2_655 2 ?
O4 Eu1 Eu1 33.49(14) . 2 ?
O4 Eu1 Eu1 33.23(14) 2 2 ?
C40 O1 Eu1 152.1(6) . . ?
C52 O2 Eu1 138.4(7) . 2_666 ?
C46 O3 Eu1 153.0(7) . 2_655 ?
C25 O4 Eu1 124.0(5) . . ?
C25 O4 Eu1 120.9(5) . 2 ?
Eu1 O4 Eu1 113.3(2) . 2 ?
C19 O5 Eu1 147.6(6) . 1_554 ?
C13 O6 Eu1 144.9(7) . 2_655 ?
C42 N1 C38 118.4(9) . . ?
C42 N1 C37 121.8(9) . . ?
C38 N1 C37 119.6(9) . . ?
C54 N2 C50 118.8(8) . . ?
C54 N2 C49 120.3(8) . . ?
C50 N2 C49 120.8(8) . . ?
C44 N3 C48 118.5(10) . . ?
C44 N3 C43 122.4(8) . . ?
C48 N3 C43 118.9(9) . . ?
C27 N4 C23 118.2(8) . . ?
C27 N4 C22 124.2(8) . . ?
C23 N4 C22 117.5(8) . . ?
C17 N5 C21 118.9(8) . . ?
C17 N5 C16 123.0(8) . . ?
C21 N5 C16 118.1(8) . . ?
C15 N6 C11 118.1(10) . . ?
C15 N6 C10 121.4(9) . . ?
C11 N6 C10 120.0(9) . . ?
C9 C1 H1A 109.5 . . ?
C9 C1 H1B 109.5 . . ?
H1A C1 H1B 109.5 . . ?
C9 C1 H1C 109.5 . . ?
H1A C1 H1C 109.5 . . ?
H1B C1 H1C 109.5 . . ?
C5 C2 H2A 109.5 . . ?
C5 C2 H2B 109.5 . . ?
H2A C2 H2B 109.5 . . ?
C5 C2 H2C 109.5 . . ?
H2A C2 H2C 109.5 . . ?
H2B C2 H2C 109.5 . . ?
C7 C3 H3A 109.5 . . ?
C7 C3 H3B 109.5 . . ?
H3A C3 H3B 109.5 . . ?
C7 C3 H3C 109.5 . . ?
H3A C3 H3C 109.5 . . ?
H3B C3 H3C 109.5 . . ?
C9 C4 C5 120.1(9) . . ?
C9 C4 C10 120.2(9) . . ?
C5 C4 C10 119.7(9) . . ?
C4 C5 C6 119.0(9) . . ?
C4 C5 C2 122.3(9) . . ?
C6 C5 C2 118.7(9) . . ?
C7 C6 C5 119.9(9) . . ?
C7 C6 C16 121.6(9) . . ?
C5 C6 C16 118.5(9) . . ?
C6 C7 C8 121.3(9) . . ?
C6 C7 C3 119.5(9) . . ?
C8 C7 C3 119.2(9) . . ?
C7 C8 C9 118.5(9) . . ?
C7 C8 C22 121.5(9) . . ?
C9 C8 C22 119.9(9) . . ?
C4 C9 C8 120.7(9) . . ?
C4 C9 C1 118.7(9) . . ?
C8 C9 C1 120.6(10) . . ?
N6 C10 C4 114.2(8) . . ?
N6 C10 H10A 108.7 . . ?
C4 C10 H10A 108.7 . . ?
N6 C10 H10B 108.7 . . ?
C4 C10 H10B 108.7 . . ?
H10A C10 H10B 107.6 . . ?
C12 C11 N6 122.5(10) . . ?
C12 C11 H11A 118.8 . . ?
N6 C11 H11A 118.8 . . ?
C11 C12 C13 120.0(10) . . ?
C11 C12 H12A 120.0 . . ?
C13 C12 H12A 120.0 . . ?
O6 C13 C14 122.6(11) . . ?
O6 C13 C12 122.1(10) . . ?
C14 C13 C12 115.3(11) . . ?
C15 C14 C13 121.3(12) . . ?
C15 C14 H14A 119.3 . . ?
C13 C14 H14A 119.3 . . ?
N6 C15 C14 122.7(11) . . ?
N6 C15 H15A 118.6 . . ?
C14 C15 H15A 118.6 . . ?
N5 C16 C6 114.3(8) . . ?
N5 C16 H16A 108.7 . . ?
C6 C16 H16A 108.7 . . ?
N5 C16 H16B 108.7 . . ?
C6 C16 H16B 108.7 . . ?
H16A C16 H16B 107.6 . . ?
N5 C17 C18 121.7(9) . . ?
N5 C17 H17A 119.1 . . ?
C18 C17 H17A 119.1 . . ?
C17 C18 C19 121.2(10) . . ?
C17 C18 H18A 119.4 . . ?
C19 C18 H18A 119.4 . . ?
O5 C19 C18 122.9(9) . . ?
O5 C19 C20 121.0(9) . . ?
C18 C19 C20 116.0(9) . . ?
C21 C20 C19 120.0(10) . . ?
C21 C20 H20A 120.0 . . ?
C19 C20 H20A 120.0 . . ?
C20 C21 N5 122.2(10) . . ?
C20 C21 H21A 118.9 . . ?
N5 C21 H21A 118.9 . . ?
N4 C22 C8 115.1(8) . . ?
N4 C22 H22A 108.5 . . ?
C8 C22 H22A 108.5 . . ?
N4 C22 H22B 108.5 . . ?
C8 C22 H22B 108.5 . . ?
H22A C22 H22B 107.5 . . ?
C24 C23 N4 122.2(10) . . ?
C24 C23 H23A 118.9 . . ?
N4 C23 H23A 118.9 . . ?
C23 C24 C25 120.4(10) . . ?
C23 C24 H24A 119.8 . . ?
C25 C24 H24A 119.8 . . ?
O4 C25 C26 122.5(9) . . ?
O4 C25 C24 120.8(8) . . ?
C26 C25 C24 116.6(9) . . ?
C27 C26 C25 119.7(10) . . ?
C27 C26 H26A 120.1 . . ?
C25 C26 H26A 120.1 . . ?
N4 C27 C26 122.5(9) . . ?
N4 C27 H27A 118.7 . . ?
C26 C27 H27A 118.7 . . ?
C31 C28 H28A 109.5 . . ?
C31 C28 H28B 109.5 . . ?
H28A C28 H28B 109.5 . . ?
C31 C28 H28C 109.5 . . ?
H28A C28 H28C 109.5 . . ?
H28B C28 H28C 109.5 . . ?
C33 C29 H29A 109.5 . . ?
C33 C29 H29B 109.5 . . ?
H29A C29 H29B 109.5 . . ?
C33 C29 H29C 109.5 . . ?
H29A C29 H29C 109.5 . . ?
H29B C29 H29C 109.5 . . ?
C35 C30 H30A 109.5 . . ?
C35 C30 H30B 109.5 . . ?
H30A C30 H30B 109.5 . . ?
C35 C30 H30C 109.5 . . ?
H30A C30 H30C 109.5 . . ?
H30B C30 H30C 109.5 . . ?
C32 C31 C36 118.4(9) . . ?
C32 C31 C28 122.0(9) . . ?
C36 C31 C28 119.6(10) . . ?
C31 C32 C33 121.4(9) . . ?
C31 C32 C37 119.2(9) . . ?
C33 C32 C37 119.3(9) . . ?
C34 C33 C32 119.7(9) . . ?
C34 C33 C29 120.1(9) . . ?
C32 C33 C29 120.2(9) . . ?
C33 C34 C35 119.8(9) . . ?
C33 C34 C43 120.3(10) . . ?
C35 C34 C43 119.8(9) . . ?
C36 C35 C34 119.4(9) . . ?
C36 C35 C30 120.9(10) . . ?
C34 C35 C30 119.7(9) . . ?
C35 C36 C31 121.1(9) . . ?
C35 C36 C49 119.7(9) . . ?
C31 C36 C49 119.1(9) . . ?
N1 C37 C32 114.2(8) . . ?
N1 C37 H37A 108.7 . . ?
C32 C37 H37A 108.7 . . ?
N1 C37 H37B 108.7 . . ?
C32 C37 H37B 108.7 . . ?
H37A C37 H37B 107.6 . . ?
C39 C38 N1 121.7(10) . . ?
C39 C38 H38A 119.1 . . ?
N1 C38 H38A 119.1 . . ?
C38 C39 C40 121.0(10) . . ?
C38 C39 H39A 119.5 . . ?
C40 C39 H39A 119.5 . . ?
O1 C40 C41 122.5(10) . . ?
O1 C40 C39 121.7(9) . . ?
C41 C40 C39 115.9(9) . . ?
C42 C41 C40 121.1(11) . . ?
C42 C41 H41A 119.4 . . ?
C40 C41 H41A 119.4 . . ?
N1 C42 C41 121.7(11) . . ?
N1 C42 H42A 119.2 . . ?
C41 C42 H42A 119.2 . . ?
N3 C43 C34 112.5(9) . . ?
N3 C43 H43A 109.1 . . ?
C34 C43 H43A 109.1 . . ?
N3 C43 H43B 109.1 . . ?
C34 C43 H43B 109.1 . . ?
H43A C43 H43B 107.8 . . ?
C45 C44 N3 121.7(10) . . ?
C45 C44 H44A 119.1 . . ?
N3 C44 H44A 119.1 . . ?
C44 C45 C46 121.9(11) . . ?
C44 C45 H45A 119.0 . . ?
C46 C45 H45A 119.0 . . ?
O3 C46 C47 123.5(10) . . ?
O3 C46 C45 121.8(11) . . ?
C47 C46 C45 114.7(10) . . ?
C48 C47 C46 120.9(10) . . ?
C48 C47 H47A 119.5 . . ?
C46 C47 H47A 119.5 . . ?
C47 C48 N3 122.1(11) . . ?
C47 C48 H48A 118.9 . . ?
N3 C48 H48A 118.9 . . ?
N2 C49 C36 111.1(8) . . ?
N2 C49 H49A 109.4 . . ?
C36 C49 H49A 109.4 . . ?
N2 C49 H49B 109.4 . . ?
C36 C49 H49B 109.4 . . ?
H49A C49 H49B 108.0 . . ?
N2 C50 C51 121.8(9) . . ?
N2 C50 H50A 119.1 . . ?
C51 C50 H50A 119.1 . . ?
C50 C51 C52 121.0(10) . . ?
C50 C51 H51A 119.5 . . ?
C52 C51 H51A 119.5 . . ?
O2 C52 C51 121.0(10) . . ?
O2 C52 C53 123.5(9) . . ?
C51 C52 C53 115.5(9) . . ?
C54 C53 C52 119.7(9) . . ?
C54 C53 H53A 120.1 . . ?
C52 C53 H53A 120.1 . . ?
N2 C54 C53 122.3(10) . . ?
N2 C54 H54A 118.8 . . ?
C53 C54 H54A 118.8 . . ?
F3 C55 F1 109.7(12) . . ?
F3 C55 F2 107.3(11) . . ?
F1 C55 F2 108.1(11) . . ?
F3 C55 S1 110.3(9) . . ?
F1 C55 S1 110.1(9) . . ?
F2 C55 S1 111.2(11) . . ?
O16 C58 C60 120(3) . . ?
O16 C58 C59 123(3) . . ?
C60 C58 C59 108(3) . . ?
C58 C59 H59A 109.5 . . ?
C58 C59 H59B 109.5 . . ?
H59A C59 H59B 109.5 . . ?
C58 C59 H59C 109.5 . . ?
H59A C59 H59C 109.5 . . ?
H59B C59 H59C 109.5 . . ?
C58 C60 H60A 109.5 . . ?
C58 C60 H60B 109.5 . . ?
H60A C60 H60B 109.5 . . ?
C58 C60 H60C 109.5 . . ?
H60A C60 H60C 109.5 . . ?
H60B C60 H60C 109.5 . . ?
O9 S1 O8 116.3(7) . . ?
O9 S1 O7 114.7(6) . . ?
O8 S1 O7 114.7(6) . . ?
O9 S1 C55 103.0(7) . . ?
O8 S1 C55 101.7(6) . . ?
O7 S1 C55 103.7(6) . . ?
O11 S2 O12 119.0(11) . . ?
O11 S2 O10 112.5(9) . . ?
O12 S2 O10 113.7(11) . . ?
O11 S2 C56 106.6(12) . . ?
O12 S2 C56 99.9(12) . . ?
O10 S2 C56 102.5(11) . . ?
F6 C56 F4 110(2) . . ?
F6 C56 F5 102(2) . . ?
F4 C56 F5 101(2) . . ?
F6 C56 S2 120(2) . . ?
F4 C56 S2 111.5(19) . . ?
F5 C56 S2 109.0(14) . . ?
O11' S2' O12' 128.0(14) . . ?
O11' S2' O10' 97.6(17) . . ?
O12' S2' O10' 114.3(15) . . ?
O11' S2' C56' 110.9(15) . . ?
O12' S2' C56' 100.7(14) . . ?
O10' S2' C56' 103.3(16) . . ?
F6' C56' F4' 113(3) . . ?
F6' C56' F5' 104(3) . . ?
F4' C56' F5' 102(3) . . ?
F6' C56' S2' 117(3) . . ?
F4' C56' S2' 112(2) . . ?
F5' C56' S2' 107(2) . . ?
O13 S3 O15 111.1(9) . . ?
O13 S3 O14 115.4(9) . . ?
O15 S3 O14 117.2(10) . . ?
O13 S3 C57 107.9(13) . . ?
O15 S3 C57 103.0(13) . . ?
O14 S3 C57 100.2(13) . . ?
F8 C57 F9 104(3) . . ?
F8 C57 F7 107(2) . . ?
F9 C57 F7 109(3) . . ?
F8 C57 S3 117(3) . . ?
F9 C57 S3 110.3(18) . . ?
F7 C57 S3 109(2) . . ?

loop_
_geom_bond_atom_site_label_1
_geom_bond_atom_site_label_2
_geom_bond_distance
_geom_bond_site_symmetry_2
_geom_bond_publ_flag
Eu1 O3 2.284(7) 2_655 ?
Eu1 O5 2.316(6) 1_556 ?
Eu1 O2 2.318(7) 2_666 ?
Eu1 O1 2.320(7) . ?
Eu1 O6 2.358(7) 2_655 ?
Eu1 O4 2.420(6) . ?
Eu1 O4 2.436(6) 2 ?
Eu1 Eu1 4.0560(10) 2 ?
O1 C40 1.290(11) . ?
O2 C52 1.276(12) . ?
O2 Eu1 2.318(7) 2_666 ?
O3 C46 1.265(13) . ?
O3 Eu1 2.284(7) 2_655 ?
O4 C25 1.328(11) . ?
O4 Eu1 2.436(6) 2 ?
O5 C19 1.270(11) . ?
O5 Eu1 2.316(6) 1_554 ?
O6 C13 1.275(13) . ?
O6 Eu1 2.358(7) 2_655 ?
N1 C42 1.338(14) . ?
N1 C38 1.366(14) . ?
N1 C37 1.472(12) . ?
N2 C54 1.341(12) . ?
N2 C50 1.353(13) . ?
N2 C49 1.495(12) . ?
N3 C44 1.342(14) . ?
N3 C48 1.355(13) . ?
N3 C43 1.494(13) . ?
N4 C27 1.334(13) . ?
N4 C23 1.362(13) . ?
N4 C22 1.478(12) . ?
N5 C17 1.340(13) . ?
N5 C21 1.358(13) . ?
N5 C16 1.490(12) . ?
N6 C15 1.328(16) . ?
N6 C11 1.366(13) . ?
N6 C10 1.467(13) . ?
C1 C9 1.530(16) . ?
C1 H1A 0.9600 . ?
C1 H1B 0.9600 . ?
C1 H1C 0.9600 . ?
C2 C5 1.498(14) . ?
C2 H2A 0.9600 . ?
C2 H2B 0.9600 . ?
C2 H2C 0.9600 . ?
C3 C7 1.528(13) . ?
C3 H3A 0.9600 . ?
C3 H3B 0.9600 . ?
C3 H3C 0.9600 . ?
C4 C9 1.385(15) . ?
C4 C5 1.406(14) . ?
C4 C10 1.515(13) . ?
C5 C6 1.413(13) . ?
C6 C7 1.385(14) . ?
C6 C16 1.498(14) . ?
C7 C8 1.393(14) . ?
C8 C9 1.412(14) . ?
C8 C22 1.514(14) . ?
C10 H10A 0.9700 . ?
C10 H10B 0.9700 . ?
C11 C12 1.362(15) . ?
C11 H11A 0.9300 . ?
C12 C13 1.440(16) . ?
C12 H12A 0.9300 . ?
C13 C14 1.389(16) . ?
C14 C15 1.377(17) . ?
C14 H14A 0.9300 . ?
C15 H15A 0.9300 . ?
C16 H16A 0.9700 . ?
C16 H16B 0.9700 . ?
C17 C18 1.369(14) . ?
C17 H17A 0.9300 . ?
C18 C19 1.385(14) . ?
C18 H18A 0.9300 . ?
C19 C20 1.432(15) . ?
C20 C21 1.351(14) . ?
C20 H20A 0.9300 . ?
C21 H21A 0.9300 . ?
C22 H22A 0.9700 . ?
C22 H22B 0.9700 . ?
C23 C24 1.330(14) . ?
C23 H23A 0.9300 . ?
C24 C25 1.408(14) . ?
C24 H24A 0.9300 . ?
C25 C26 1.396(13) . ?
C26 C27 1.358(14) . ?
C26 H26A 0.9300 . ?
C27 H27A 0.9300 . ?
C28 C31 1.506(14) . ?
C28 H28A 0.9600 . ?
C28 H28B 0.9600 . ?
C28 H28C 0.9600 . ?
C29 C33 1.524(14) . ?
C29 H29A 0.9600 . ?
C29 H29B 0.9600 . ?
C29 H29C 0.9600 . ?
C30 C35 1.513(14) . ?
C30 H30A 0.9600 . ?
C30 H30B 0.9600 . ?
C30 H30C 0.9600 . ?
C31 C32 1.397(15) . ?
C31 C36 1.417(14) . ?
C32 C33 1.401(14) . ?
C32 C37 1.517(13) . ?
C33 C34 1.398(14) . ?
C34 C35 1.422(14) . ?
C34 C43 1.495(14) . ?
C35 C36 1.390(14) . ?
C36 C49 1.513(14) . ?
C37 H37A 0.9700 . ?
C37 H37B 0.9700 . ?
C38 C39 1.352(15) . ?
C38 H38A 0.9300 . ?
C39 C40 1.402(15) . ?
C39 H39A 0.9300 . ?
C40 C41 1.394(15) . ?
C41 C42 1.370(15) . ?
C41 H41A 0.9300 . ?
C42 H42A 0.9300 . ?
C43 H43A 0.9700 . ?
C43 H43B 0.9700 . ?
C44 C45 1.342(16) . ?
C44 H44A 0.9300 . ?
C45 C46 1.411(15) . ?
C45 H45A 0.9300 . ?
C46 C47 1.409(17) . ?
C47 C48 1.351(16) . ?
C47 H47A 0.9300 . ?
C48 H48A 0.9300 . ?
C49 H49A 0.9700 . ?
C49 H49B 0.9700 . ?
C50 C51 1.354(14) . ?
C50 H50A 0.9300 . ?
C51 C52 1.407(14) . ?
C51 H51A 0.9300 . ?
C52 C53 1.428(16) . ?
C53 C54 1.367(14) . ?
C53 H53A 0.9300 . ?
C54 H54A 0.9300 . ?
C55 F3 1.313(14) . ?
C55 F1 1.314(16) . ?
C55 F2 1.323(15) . ?
C55 S1 1.811(15) . ?
O16 C58 1.271(18) . ?
C58 C60 1.481(18) . ?
C58 C59 1.522(19) . ?
C59 H59A 0.9600 . ?
C59 H59B 0.9600 . ?
C59 H59C 0.9600 . ?
C60 H60A 0.9600 . ?
C60 H60B 0.9600 . ?
C60 H60C 0.9600 . ?
S1 O9 1.412(10) . ?
S1 O8 1.424(11) . ?
S1 O7 1.438(10) . ?
S2 O11 1.370(13) . ?
S2 O12 1.393(16) . ?
S2 O10 1.457(15) . ?
S2 C56 1.75(3) . ?
C56 F6 1.18(3) . ?
C56 F4 1.30(3) . ?
C56 F5 1.37(3) . ?
S2' O11' 1.364(17) . ?
S2' O12' 1.368(15) . ?
S2' O10' 1.48(2) . ?
S2' C56' 1.71(3) . ?
C56' F6' 1.14(3) . ?
C56' F4' 1.30(3) . ?
C56' F5' 1.36(3) . ?
S3 O13 1.401(12) . ?
S3 O15 1.449(14) . ?
S3 O14 1.462(14) . ?
S3 C57 1.78(3) . ?
C57 F8 1.28(3) . ?
C57 F9 1.34(3) . ?
C57 F7 1.37(3) . ?
